data_4022404
loop_
_publ_author_name
'Katsu Ogawa'
'Seth C. Rasmussen'

_publ_section_title
;
 A Simple and Efficient Route to N-Functionalized
 Dithieno[3,2-b:2',3'-d]pyrroles: Fused-Ring Building Blocks
 for New Conjugated Polymeric Systems
;
_journal_name_full 'Journal of Organic Chemistry'
_journal_page_first 2921
_journal_page_last 2928
_journal_paper_doi 10.1021/jo034078k
_journal_volume 68
_journal_year 2003
_chemical_formula_sum 'C12 H13 N S2'
_chemical_formula_weight 235.35
_chemical_name_systematic
; 
 ? 
;
_space_group_IT_number 14
_symmetry_cell_setting monoclinic
_symmetry_space_group_name_Hall '-P 2ybc'
_symmetry_space_group_name_H-M 'P 1 21/c 1'
_atom_sites_solution_hydrogens geom
_atom_sites_solution_primary direct
_atom_sites_solution_secondary difmap
_audit_creation_method SHELXL-97
_cell_angle_alpha 90.00
_cell_angle_beta 110.7740(10)
_cell_angle_gamma 90.00
_cell_formula_units_Z 8
_cell_length_a 12.8020(7)
_cell_length_b 11.5375(7)
_cell_length_c 17.6364(10)
_cell_measurement_temperature 297(2)
_cell_volume 2435.6(2)
_computing_cell_refinement 'Bruker SMART'
_computing_data_collection 'Bruker SMART'
_computing_data_reduction 'Bruker SHELXTL'
_computing_molecular_graphics 'Bruker SHELXTL'
_computing_publication_material 'Bruker SHELXTL'
_computing_structure_refinement 'SHELXL-97 (Sheldrick, 1997)'
_computing_structure_solution 'SHELXS-97 (Sheldrick, 1990)'
_diffrn_ambient_temperature 297(2)
_diffrn_measured_fraction_theta_full 0.916
_diffrn_measured_fraction_theta_max 0.916
_diffrn_measurement_device_type 'CCD area detector'
_diffrn_measurement_method 'phi and omega scans'
_diffrn_radiation_monochromator graphite
_diffrn_radiation_source 'fine-focus sealed tube'
_diffrn_radiation_type MoK\a
_diffrn_radiation_wavelength 0.71073
_diffrn_reflns_av_R_equivalents 0.0193
_diffrn_reflns_av_sigmaI/netI 0.0307
_diffrn_reflns_limit_h_max 17
_diffrn_reflns_limit_h_min -12
_diffrn_reflns_limit_k_max 13
_diffrn_reflns_limit_k_min -14
_diffrn_reflns_limit_l_max 13
_diffrn_reflns_limit_l_min -22
_diffrn_reflns_number 14595
_diffrn_reflns_theta_full 28.28
_diffrn_reflns_theta_max 28.28
_diffrn_reflns_theta_min 1.70
_exptl_absorpt_coefficient_mu 0.404
_exptl_absorpt_correction_type none
_exptl_crystal_colour 'lt ylw'
_exptl_crystal_density_diffrn 1.284
_exptl_crystal_density_method 'not measured'
_exptl_crystal_description tabular
_exptl_crystal_F_000 992
_exptl_crystal_size_max 0.3
_exptl_crystal_size_mid 0.42
_exptl_crystal_size_min 0.76
_refine_diff_density_max 0.413
_refine_diff_density_min -0.387
_refine_diff_density_rms 0.054
_refine_ls_extinction_method none
_refine_ls_goodness_of_fit_ref 1.143
_refine_ls_hydrogen_treatment mixed
_refine_ls_matrix_type full
_refine_ls_number_parameters 299
_refine_ls_number_reflns 5531
_refine_ls_number_restraints 0
_refine_ls_restrained_S_all 1.143
_refine_ls_R_factor_all 0.0973
_refine_ls_R_factor_gt 0.0588
_refine_ls_shift/su_max 0.445
_refine_ls_shift/su_mean 0.025
_refine_ls_structure_factor_coef Fsqd
_refine_ls_weighting_details 'calc w=1/[\s^2^(Fo^2^)+(0.1000P)^2^+0.0000P] where P=(Fo^2^+2Fc^2^)/3'
_refine_ls_weighting_scheme calc
_refine_ls_wR_factor_gt 0.1765
_refine_ls_wR_factor_ref 0.1919
_reflns_number_gt 3166
_reflns_number_total 5531
_reflns_threshold_expression >2sigma(I)
_cod_data_source_file jo034078ksi20030122_033401_3.cif
_cod_data_source_block tBuDTP
_cod_depositor_comments
;
The following automatic conversions were performed:
'_symmetry_cell_setting' value 'Monoclinic' changed to 'monoclinic'
according to '/home/saulius/struct/CIF-dictionaries/cif_core.dic'
dictionary named 'cif_core.dic' version 2.4.1 from 2010-06-29.

Automatic conversion script
Id: cif_fix_enum 1527 2010-12-29 10:47:43Z saulius 
;
_cod_original_sg_symbol_H-M 'P 21/c'
_cod_database_code 4022404

loop_
_symmetry_equiv_pos_as_xyz
'x, y, z'
'-x, y+1/2, -z+1/2'
'-x, -y, -z'
'x, -y-1/2, z-1/2'

loop_
_atom_site_label
_atom_site_type_symbol
_atom_site_fract_x
_atom_site_fract_y
_atom_site_fract_z
_atom_site_U_iso_or_equiv
_atom_site_adp_type
_atom_site_occupancy
_atom_site_symmetry_multiplicity
_atom_site_calc_flag
_atom_site_refinement_flags
_atom_site_disorder_assembly
_atom_site_disorder_group
S1 S 0.39377(7) 0.36241(8) 0.00778(5) 0.0692(3) Uani 1 1 d . . .
S2 S 0.11962(6) 0.31058(9) 0.07076(6) 0.0783(3) Uani 1 1 d . . .
S3 S 0.83776(9) 0.44749(8) 0.12771(8) 0.0896(4) Uani 1 1 d . . .
S4 S 0.89148(9) 0.25929(11) 0.33313(6) 0.0927(4) Uani 1 1 d . . .
N1 N 0.40422(18) 0.1742(2) 0.18896(14) 0.0525(6) Uani 1 1 d . A .
N2 N 0.81391(19) 0.1179(2) 0.12404(14) 0.0546(6) Uani 1 1 d . B .
C1 C 0.5261(3) 0.3067(3) 0.0513(2) 0.0687(9) Uani 1 1 d . . .
C2 C 0.5413(2) 0.2401(3) 0.1164(2) 0.0581(7) Uani 1 1 d . . .
C3 C 0.4404(2) 0.2296(2) 0.13307(16) 0.0463(6) Uani 1 1 d . . .
C4 C 0.3533(2) 0.2926(2) 0.07880(16) 0.0488(6) Uani 1 1 d . . .
C5 C 0.2594(2) 0.2748(2) 0.10116(18) 0.0529(7) Uani 1 1 d . . .
C6 C 0.2917(2) 0.2035(3) 0.16822(18) 0.0547(7) Uani 1 1 d . . .
C7 C 0.2030(3) 0.1786(4) 0.1966(3) 0.0754(10) Uani 1 1 d . . .
C8 C 0.1078(3) 0.2318(4) 0.1495(3) 0.0874(13) Uani 1 1 d . . .
C9 C 0.4723(3) 0.0962(3) 0.25467(19) 0.0658(8) Uani 1 1 d . . .
C10 C 0.5276(6) 0.0015(6) 0.2202(4) 0.085(2) Uiso 0.614(6) 1 d P A 1
H10A H 0.5900 0.0339 0.2094 0.128 Uiso 0.614(6) 1 calc PR A 1
H10B H 0.4743 -0.0283 0.1708 0.128 Uiso 0.614(6) 1 calc PR A 1
H10C H 0.5531 -0.0602 0.2590 0.128 Uiso 0.614(6) 1 calc PR A 1
C11 C 0.4110(7) 0.0407(7) 0.3022(5) 0.108(3) Uiso 0.614(6) 1 d P A 1
H11A H 0.4169 0.0882 0.3483 0.162 Uiso 0.614(6) 1 calc PR A 1
H11B H 0.4427 -0.0342 0.3205 0.162 Uiso 0.614(6) 1 calc PR A 1
H11C H 0.3338 0.0321 0.2688 0.162 Uiso 0.614(6) 1 calc PR A 1
C12 C 0.5703(6) 0.1692(7) 0.3131(5) 0.102(2) Uiso 0.614(6) 1 d P A 1
H12A H 0.5847 0.2343 0.2843 0.152 Uiso 0.614(6) 1 calc PR A 1
H12B H 0.6361 0.1219 0.3334 0.152 Uiso 0.614(6) 1 calc PR A 1
H12C H 0.5505 0.1965 0.3577 0.152 Uiso 0.614(6) 1 calc PR A 1
C10B C 0.3993(11) -0.0188(12) 0.2402(8) 0.116(5) Uiso 0.386(6) 1 d P A 2
H10D H 0.3485 -0.0211 0.1850 0.174 Uiso 0.386(6) 1 calc PR A 2
H10E H 0.3577 -0.0196 0.2761 0.174 Uiso 0.386(6) 1 calc PR A 2
H10F H 0.4475 -0.0852 0.2508 0.174 Uiso 0.386(6) 1 calc PR A 2
C11B C 0.4656(12) 0.1470(12) 0.3319(8) 0.118(5) Uiso 0.386(6) 1 d P A 2
H11D H 0.5058 0.2189 0.3437 0.177 Uiso 0.386(6) 1 calc PR A 2
H11E H 0.4979 0.0937 0.3758 0.177 Uiso 0.386(6) 1 calc PR A 2
H11F H 0.3888 0.1605 0.3251 0.177 Uiso 0.386(6) 1 calc PR A 2
C12B C 0.5849(10) 0.0776(11) 0.2605(8) 0.105(4) Uiso 0.386(6) 1 d P A 2
H12D H 0.6209 0.1510 0.2619 0.157 Uiso 0.386(6) 1 calc PR A 2
H12E H 0.5857 0.0341 0.2143 0.157 Uiso 0.386(6) 1 calc PR A 2
H12F H 0.6240 0.0352 0.3091 0.157 Uiso 0.386(6) 1 calc PR A 2
C13 C 0.8063(4) 0.4017(4) 0.0307(4) 0.0970(16) Uani 1 1 d . . .
C14 C 0.7950(3) 0.2847(4) 0.0206(2) 0.0741(10) Uani 1 1 d . . .
C15 C 0.8116(2) 0.2303(3) 0.09524(18) 0.0553(7) Uani 1 1 d . . .
C16 C 0.8360(2) 0.3076(3) 0.1590(2) 0.0585(8) Uani 1 1 d . . .
C17 C 0.8549(2) 0.2428(3) 0.22993(19) 0.0596(8) Uani 1 1 d . . .
C18 C 0.8412(2) 0.1267(3) 0.20780(18) 0.0555(7) Uani 1 1 d . . .
C19 C 0.8609(3) 0.0522(4) 0.2756(2) 0.0757(10) Uani 1 1 d . . .
C20 C 0.8884(3) 0.1116(4) 0.3442(3) 0.0889(12) Uani 1 1 d . . .
C21 C 0.7910(3) 0.0123(3) 0.0731(2) 0.0706(9) Uani 1 1 d . . .
C22 C 0.907(3) -0.035(3) 0.093(2) 0.147(12) Uiso 0.203(7) 1 d P B 1
H22A H 0.9516 0.0202 0.0770 0.220 Uiso 0.203(7) 1 calc PR B 1
H22B H 0.9033 -0.1061 0.0634 0.220 Uiso 0.203(7) 1 calc PR B 1
H22C H 0.9397 -0.0497 0.1497 0.220 Uiso 0.203(7) 1 calc PR B 1
C23 C 0.726(3) 0.047(3) -0.0192(19) 0.148(12) Uiso 0.203(7) 1 d P B 1
H23A H 0.6495 0.0622 -0.0274 0.222 Uiso 0.203(7) 1 calc PR B 1
H23B H 0.7312 -0.0155 -0.0538 0.222 Uiso 0.203(7) 1 calc PR B 1
H23C H 0.7598 0.1153 -0.0320 0.222 Uiso 0.203(7) 1 calc PR B 1
C24 C 0.678(2) -0.035(3) 0.0705(18) 0.133(11) Uiso 0.203(7) 1 d P B 1
H24A H 0.6303 0.0282 0.0727 0.199 Uiso 0.203(7) 1 calc PR B 1
H24B H 0.6890 -0.0854 0.1161 0.199 Uiso 0.203(7) 1 calc PR B 1
H24C H 0.6436 -0.0778 0.0212 0.199 Uiso 0.203(7) 1 calc PR B 1
C22B C 0.8764(4) 0.0047(5) 0.0301(4) 0.0916(17) Uiso 0.797(7) 1 d P B 2
H22D H 0.8391 0.0168 -0.0271 0.137 Uiso 0.797(7) 1 calc PR B 2
H22E H 0.9107 -0.0706 0.0391 0.137 Uiso 0.797(7) 1 calc PR B 2
H22F H 0.9327 0.0630 0.0514 0.137 Uiso 0.797(7) 1 calc PR B 2
C23B C 0.6712(5) 0.0177(5) 0.0122(4) 0.0964(18) Uiso 0.797(7) 1 d P B 2
H23D H 0.6207 0.0314 0.0405 0.145 Uiso 0.797(7) 1 calc PR B 2
H23E H 0.6527 -0.0544 -0.0166 0.145 Uiso 0.797(7) 1 calc PR B 2
H23F H 0.6649 0.0796 -0.0256 0.145 Uiso 0.797(7) 1 calc PR B 2
C24B C 0.8023(5) -0.0987(5) 0.1225(3) 0.0965(18) Uiso 0.797(7) 1 d P B 2
H24D H 0.7394 -0.1058 0.1399 0.145 Uiso 0.797(7) 1 calc PR B 2
H24E H 0.8699 -0.0958 0.1691 0.145 Uiso 0.797(7) 1 calc PR B 2
H24F H 0.8045 -0.1643 0.0897 0.145 Uiso 0.797(7) 1 calc PR B 2
H1 H 0.577(3) 0.319(3) 0.028(3) 0.100(13) Uiso 1 1 d . . .
H2 H 0.612(3) 0.203(3) 0.1534(18) 0.064(9) Uiso 1 1 d . . .
H7 H 0.210(3) 0.137(3) 0.238(2) 0.067(11) Uiso 1 1 d . . .
H8 H 0.042(4) 0.228(4) 0.160(2) 0.101(13) Uiso 1 1 d . . .
H13 H 0.794(4) 0.435(4) -0.005(3) 0.096(16) Uiso 1 1 d . . .
H14 H 0.782(3) 0.247(3) -0.020(2) 0.088(14) Uiso 1 1 d . . .
H19 H 0.857(3) -0.021(4) 0.276(2) 0.089(14) Uiso 1 1 d . . .
H20 H 0.904(4) 0.069(4) 0.395(3) 0.113(15) Uiso 1 1 d . . .

loop_
_atom_site_aniso_label
_atom_site_aniso_U_11
_atom_site_aniso_U_22
_atom_site_aniso_U_33
_atom_site_aniso_U_23
_atom_site_aniso_U_13
_atom_site_aniso_U_12
S1 0.0785(6) 0.0691(5) 0.0652(5) 0.0168(4) 0.0319(4) 0.0138(4)
S2 0.0436(4) 0.0878(6) 0.0966(7) -0.0143(5) 0.0162(4) 0.0143(4)
S3 0.0923(7) 0.0605(6) 0.1343(10) -0.0004(5) 0.0628(7) -0.0004(5)
S4 0.0832(7) 0.1331(10) 0.0595(6) -0.0317(6) 0.0224(5) -0.0135(6)
N1 0.0448(12) 0.0630(14) 0.0496(13) 0.0057(11) 0.0166(10) 0.0039(10)
N2 0.0528(13) 0.0562(14) 0.0535(14) -0.0075(11) 0.0173(11) 0.0062(10)
C1 0.066(2) 0.071(2) 0.083(2) 0.0052(17) 0.0435(19) 0.0028(16)
C2 0.0479(16) 0.0632(18) 0.067(2) 0.0022(15) 0.0245(15) 0.0048(14)
C3 0.0410(13) 0.0492(14) 0.0479(15) -0.0023(12) 0.0149(12) 0.0018(11)
C4 0.0477(14) 0.0502(15) 0.0472(15) -0.0021(12) 0.0151(12) 0.0060(11)
C5 0.0423(14) 0.0570(16) 0.0559(17) -0.0082(14) 0.0131(12) 0.0058(12)
C6 0.0467(15) 0.0615(17) 0.0594(18) -0.0081(14) 0.0231(14) -0.0023(12)
C7 0.064(2) 0.088(3) 0.087(3) -0.003(2) 0.043(2) -0.0045(19)
C8 0.0501(19) 0.100(3) 0.122(4) -0.027(2) 0.043(2) -0.0065(18)
C9 0.074(2) 0.069(2) 0.0500(17) 0.0137(15) 0.0170(16) 0.0058(16)
C13 0.098(3) 0.097(3) 0.122(4) 0.048(3) 0.071(3) 0.035(2)
C14 0.073(2) 0.091(3) 0.066(2) 0.008(2) 0.0348(19) 0.0248(19)
C15 0.0421(14) 0.0699(19) 0.0566(17) -0.0009(15) 0.0209(13) 0.0105(13)
C16 0.0435(15) 0.0604(18) 0.078(2) -0.0105(16) 0.0287(15) -0.0004(12)
C17 0.0462(15) 0.078(2) 0.0535(17) -0.0140(16) 0.0168(13) -0.0024(14)
C18 0.0421(14) 0.0698(19) 0.0534(17) -0.0030(14) 0.0154(13) 0.0073(13)
C19 0.066(2) 0.089(3) 0.072(3) 0.012(2) 0.0246(18) 0.0111(19)
C20 0.080(3) 0.119(3) 0.065(2) 0.002(2) 0.023(2) 0.007(2)
C21 0.070(2) 0.069(2) 0.072(2) -0.0165(17) 0.0250(18) 0.0071(16)

loop_
_atom_type_symbol
_atom_type_description
_atom_type_scat_dispersion_real
_atom_type_scat_dispersion_imag
_atom_type_scat_source
C C 0.0033 0.0016 'International Tables Vol C Tables 4.2.6.8 and 6.1.1.4'
H H 0.0000 0.0000 'International Tables Vol C Tables 4.2.6.8 and 6.1.1.4'
N N 0.0061 0.0033 'International Tables Vol C Tables 4.2.6.8 and 6.1.1.4'
S S 0.1246 0.1234 'International Tables Vol C Tables 4.2.6.8 and 6.1.1.4'

loop_
_geom_angle_atom_site_label_1
_geom_angle_atom_site_label_2
_geom_angle_atom_site_label_3
_geom_angle
C1 S1 C4 90.21(16)
C8 S2 C5 90.09(17)
C13 S3 C16 90.3(2)
C20 S4 C17 90.13(19)
C3 N1 C6 106.0(2)
C3 N1 C9 125.8(2)
C6 N1 C9 128.2(2)
C15 N2 C18 106.5(2)
C15 N2 C21 124.9(3)
C18 N2 C21 128.6(3)
C2 C1 S1 114.7(3)
C2 C1 H1 125(3)
S1 C1 H1 120(3)
C1 C2 C3 111.0(3)
C1 C2 H2 128.7(17)
C3 C2 H2 120.3(17)
N1 C3 C4 110.1(2)
N1 C3 C2 137.8(3)
C4 C3 C2 112.2(3)
C3 C4 C5 106.7(2)
C3 C4 S1 111.9(2)
C5 C4 S1 141.5(2)
C6 C5 C4 107.6(2)
C6 C5 S2 111.8(2)
C4 C5 S2 140.6(2)
C5 C6 N1 109.7(2)
C5 C6 C7 112.8(3)
N1 C6 C7 137.5(3)
C8 C7 C6 110.5(4)
C8 C7 H7 126(2)
C6 C7 H7 124(2)
C7 C8 S2 114.7(3)
C7 C8 H8 123(3)
S2 C8 H8 123(3)
C12B C9 C11 128.3(6)
C12B C9 N1 116.5(6)
C11 C9 N1 115.0(4)
C12B C9 C11B 111.9(8)
C11 C9 C11B 56.4(6)
N1 C9 C11B 105.3(6)
C12B C9 C10 47.6(5)
C11 C9 C10 109.1(5)
N1 C9 C10 110.3(3)
C11B C9 C10 144.2(6)
C12B C9 C12 58.5(6)
C11 C9 C12 108.8(5)
N1 C9 C12 107.5(4)
C11B C9 C12 59.0(6)
C10 C9 C12 105.6(4)
C12B C9 C10B 114.1(7)
C11 C9 C10B 48.1(5)
N1 C9 C10B 103.4(5)
C11B C9 C10B 104.5(7)
C10 C9 C10B 70.8(6)
C12 C9 C10B 147.8(6)
C9 C10 H10A 109.5
C9 C10 H10B 109.5
H10A C10 H10B 109.5
C9 C10 H10C 109.5
H10A C10 H10C 109.5
H10B C10 H10C 109.5
C9 C11 H11A 109.5
C9 C11 H11B 109.5
H11A C11 H11B 109.5
C9 C11 H11C 109.5
H11A C11 H11C 109.5
H11B C11 H11C 109.5
C9 C12 H12A 109.5
C9 C12 H12B 109.5
H12A C12 H12B 109.5
C9 C12 H12C 109.5
H12A C12 H12C 109.5
H12B C12 H12C 109.5
C9 C10B H10D 109.5
C9 C10B H10E 109.5
H10D C10B H10E 109.5
C9 C10B H10F 109.4
H10D C10B H10F 109.5
H10E C10B H10F 109.5
C9 C11B H11D 109.5
C9 C11B H11E 109.5
H11D C11B H11E 109.5
C9 C11B H11F 109.5
H11D C11B H11F 109.5
H11E C11B H11F 109.5
C9 C12B H12D 109.5
C9 C12B H12E 109.4
H12D C12B H12E 109.5
C9 C12B H12F 109.5
H12D C12B H12F 109.5
H12E C12B H12F 109.5
C14 C13 S3 114.6(4)
C14 C13 H13 116(4)
S3 C13 H13 129(4)
C13 C14 C15 110.3(4)
C13 C14 H14 130(3)
C15 C14 H14 120(3)
C16 C15 N2 109.6(3)
C16 C15 C14 113.0(3)
N2 C15 C14 137.4(3)
C15 C16 C17 107.5(3)
C15 C16 S3 111.8(3)
C17 C16 S3 140.6(3)
C18 C17 C16 107.4(3)
C18 C17 S4 111.3(3)
C16 C17 S4 141.3(3)
C17 C18 N2 109.1(3)
C17 C18 C19 112.3(3)
N2 C18 C19 138.6(3)
C20 C19 C18 111.5(4)
C20 C19 H19 120(3)
C18 C19 H19 128(3)
C19 C20 S4 114.7(4)
C19 C20 H20 118(3)
S4 C20 H20 127(3)
N2 C21 C24B 112.7(3)
N2 C21 C24 107.0(11)
C24B C21 C24 67.3(12)
N2 C21 C22B 108.9(3)
C24B C21 C22B 107.1(4)
C24 C21 C22B 142.5(11)
N2 C21 C23B 109.0(3)
C24B C21 C23B 107.6(4)
C24 C21 C23B 45.0(11)
C22B C21 C23B 111.5(4)
N2 C21 C23 109.4(12)
C24B C21 C23 134.7(13)
C24 C21 C23 85.3(16)
C22B C21 C23 73.3(12)
C23B C21 C23 41.0(11)
N2 C21 C22 101.2(13)
C24B C21 C22 71.3(14)
C24 C21 C22 136.3(18)
C22B C21 C22 43.5(13)
C23B C21 C22 147.0(13)
C23 C21 C22 115.9(17)
C21 C22 H22A 108.6
C21 C22 H22B 109.8
H22A C22 H22B 109.5
C21 C22 H22C 110.1
H22A C22 H22C 109.5
H22B C22 H22C 109.5
C21 C23 H23A 109.0
C21 C23 H23B 109.6
H23A C23 H23B 109.5
C21 C23 H23C 109.7
H23A C23 H23C 109.5
H23B C23 H23C 109.5
C21 C24 H24A 109.5
C21 C24 H24B 109.3
H24A C24 H24B 109.5
C21 C24 H24C 109.6
H24A C24 H24C 109.5
H24B C24 H24C 109.5
C21 C22B H22D 109.4
C21 C22B H22E 109.5
H22D C22B H22E 109.5
C21 C22B H22F 109.5
H22D C22B H22F 109.5
H22E C22B H22F 109.5
C21 C23B H23D 109.4
C21 C23B H23E 109.5
H23D C23B H23E 109.5
C21 C23B H23F 109.5
H23D C23B H23F 109.5
H23E C23B H23F 109.5
C21 C24B H24D 109.5
C21 C24B H24E 109.5
H24D C24B H24E 109.5
C21 C24B H24F 109.5
H24D C24B H24F 109.5
H24E C24B H24F 109.5

loop_
_geom_bond_atom_site_label_1
_geom_bond_atom_site_label_2
_geom_bond_distance
S1 C1 1.717(4)
S1 C4 1.716(3)
S2 C8 1.712(5)
S2 C5 1.727(3)
S3 C13 1.698(6)
S3 C16 1.709(3)
S4 C20 1.717(5)
S4 C17 1.722(3)
N1 C3 1.385(3)
N1 C6 1.396(3)
N1 C9 1.482(4)
N2 C15 1.390(4)
N2 C18 1.396(4)
N2 C21 1.480(4)
C1 C2 1.338(5)
C1 H1 0.89(4)
C2 C3 1.428(4)
C2 H2 1.01(3)
C3 C4 1.390(4)
C4 C5 1.406(4)
C5 C6 1.378(4)
C6 C7 1.423(4)
C7 C8 1.354(6)
C7 H7 0.85(3)
C8 H8 0.93(4)
C9 C12B 1.425(12)
C9 C11 1.481(8)
C9 C11B 1.512(14)
C9 C10 1.539(7)
C9 C12 1.559(8)
C9 C10B 1.590(14)
C10 H10A 0.9600
C10 H10B 0.9600
C10 H10C 0.9600
C11 H11A 0.9600
C11 H11B 0.9600
C11 H11C 0.9600
C12 H12A 0.9600
C12 H12B 0.9600
C12 H12C 0.9600
C10B H10D 0.9600
C10B H10E 0.9600
C10B H10F 0.9600
C11B H11D 0.9600
C11B H11E 0.9600
C11B H11F 0.9600
C12B H12D 0.9600
C12B H12E 0.9600
C12B H12F 0.9600
C13 C14 1.362(7)
C13 H13 0.71(4)
C14 C15 1.405(5)
C14 H14 0.80(4)
C15 C16 1.381(4)
C16 C17 1.403(5)
C17 C18 1.389(4)
C18 C19 1.420(5)
C19 C20 1.326(6)
C19 H19 0.85(4)
C20 H20 0.98(4)
C21 C24B 1.528(7)
C21 C24 1.53(3)
C21 C22B 1.539(6)
C21 C23B 1.531(6)
C21 C23 1.59(3)
C21 C22 1.50(3)
C22 H22A 0.9600
C22 H22B 0.9600
C22 H22C 0.9600
C23 H23A 0.9600
C23 H23B 0.9600
C23 H23C 0.9600
C24 H24A 0.9600
C24 H24B 0.9600
C24 H24C 0.9600
C22B H22D 0.9600
C22B H22E 0.9600
C22B H22F 0.9600
C23B H23D 0.9600
C23B H23E 0.9600
C23B H23F 0.9600
C24B H24D 0.9600
C24B H24E 0.9600
C24B H24F 0.9600

loop_
_geom_torsion_atom_site_label_1
_geom_torsion_atom_site_label_2
_geom_torsion_atom_site_label_3
_geom_torsion_atom_site_label_4
_geom_torsion
C4 S1 C1 C2 -0.7(3)
S1 C1 C2 C3 1.3(4)
C6 N1 C3 C4 0.3(3)
C9 N1 C3 C4 178.0(3)
C6 N1 C3 C2 179.8(3)
C9 N1 C3 C2 -2.4(5)
C1 C2 C3 N1 179.3(3)
C1 C2 C3 C4 -1.2(4)
N1 C3 C4 C5 -0.6(3)
C2 C3 C4 C5 179.7(2)
N1 C3 C4 S1 -179.66(18)
C2 C3 C4 S1 0.7(3)
C1 S1 C4 C3 0.0(2)
C1 S1 C4 C5 -178.5(4)
C3 C4 C5 C6 0.8(3)
S1 C4 C5 C6 179.3(3)
C3 C4 C5 S2 -177.5(3)
S1 C4 C5 S2 1.0(6)
C8 S2 C5 C6 1.1(2)
C8 S2 C5 C4 179.3(4)
C4 C5 C6 N1 -0.6(3)
S2 C5 C6 N1 178.21(19)
C4 C5 C6 C7 -179.8(3)
S2 C5 C6 C7 -1.0(3)
C3 N1 C6 C5 0.2(3)
C9 N1 C6 C5 -177.5(3)
C3 N1 C6 C7 179.1(4)
C9 N1 C6 C7 1.4(6)
C5 C6 C7 C8 0.3(4)
N1 C6 C7 C8 -178.6(3)
C6 C7 C8 S2 0.6(4)
C5 S2 C8 C7 -1.0(3)
C3 N1 C9 C12B 0.3(7)
C6 N1 C9 C12B 177.5(6)
C3 N1 C9 C11 -175.4(4)
C6 N1 C9 C11 1.8(6)
C3 N1 C9 C11B 124.9(6)
C6 N1 C9 C11B -57.9(7)
C3 N1 C9 C10 -51.5(5)
C6 N1 C9 C10 125.7(4)
C3 N1 C9 C12 63.2(5)
C6 N1 C9 C12 -119.6(4)
C3 N1 C9 C10B -125.7(6)
C6 N1 C9 C10B 51.5(6)
C16 S3 C13 C14 -0.3(3)
S3 C13 C14 C15 0.6(5)
C18 N2 C15 C16 -0.4(3)
C21 N2 C15 C16 179.5(2)
C18 N2 C15 C14 177.0(3)
C21 N2 C15 C14 -3.1(5)
C13 C14 C15 C16 -0.6(4)
C13 C14 C15 N2 -178.0(3)
N2 C15 C16 C17 0.4(3)
C14 C15 C16 C17 -177.7(3)
N2 C15 C16 S3 178.51(18)
C14 C15 C16 S3 0.4(3)
C13 S3 C16 C15 -0.1(2)
C13 S3 C16 C17 177.1(4)
C15 C16 C17 C18 -0.2(3)
S3 C16 C17 C18 -177.5(3)
C15 C16 C17 S4 178.0(3)
S3 C16 C17 S4 0.7(6)
C20 S4 C17 C18 0.3(2)
C20 S4 C17 C16 -177.8(4)
C16 C17 C18 N2 0.0(3)
S4 C17 C18 N2 -178.81(18)
C16 C17 C18 C19 178.7(3)
S4 C17 C18 C19 -0.1(3)
C15 N2 C18 C17 0.2(3)
C21 N2 C18 C17 -179.7(3)
C15 N2 C18 C19 -177.9(4)
C21 N2 C18 C19 2.2(6)
C17 C18 C19 C20 -0.3(4)
N2 C18 C19 C20 177.9(3)
C18 C19 C20 S4 0.5(4)
C17 S4 C20 C19 -0.5(3)
C15 N2 C21 C24B 178.9(3)
C18 N2 C21 C24B -1.2(5)
C15 N2 C21 C24 -109.1(13)
C18 N2 C21 C24 70.8(13)
C15 N2 C21 C22B 60.2(4)
C18 N2 C21 C22B -119.9(4)
C15 N2 C21 C23B -61.7(4)
C18 N2 C21 C23B 118.2(4)
C15 N2 C21 C23 -18.2(13)
C18 N2 C21 C23 161.7(13)
C15 N2 C21 C22 104.7(14)
C18 N2 C21 C22 -75.4(15)
